data_2201516
loop_
_publ_author_name
'Hatscher, Stephan T.'
'Urland, Werner'

_publ_section_title
;
Dysprosium thiosilicate, Dy~4~(SiS~4~)~3~
;
_journal_name_full 'Acta Crystallographica, Section E'
_journal_page_first i74
_journal_page_last i75
_journal_paper_doi 10.1107/S1600536802014137
_journal_volume 58
_journal_year 2002
_chemical_formula_iupac 'Dy4 (Si S4)3'
_chemical_formula_moiety 'Dy4 S12 Si3'
_chemical_formula_structural 'Dy4 (Si S4)3'
_chemical_formula_sum 'Dy4 S12 Si3'
_chemical_formula_weight 1118.99
_chemical_name_common 'dysprosium thiosilicate'
_space_group_IT_number 14
_symmetry_cell_setting monoclinic
_symmetry_space_group_name_Hall '-P 2yn'
_symmetry_space_group_name_H-M 'P 1 21/n 1'
_cell_angle_alpha 90.00
_cell_angle_beta 102.86(3)
_cell_angle_gamma 90.00
_cell_formula_units_Z 4
_cell_length_a 9.813(2)
_cell_length_b 10.9387(18)
_cell_length_c 16.360(4)
_cell_measurement_temperature 293(2)
_cell_volume 1712.1(6)
_diffrn_ambient_temperature 293(2)
_exptl_crystal_density_diffrn 4.341
_cod_original_sg_symbol_H-M 'P 21/n'
_cod_database_code 2201516

loop_
_symmetry_equiv_pos_as_xyz
'x, y, z'
'-x+1/2, y+1/2, -z+1/2'
'-x, -y, -z'
'x-1/2, -y-1/2, z-1/2'

loop_
_atom_site_label
_atom_site_fract_x
_atom_site_fract_y
_atom_site_fract_z
_atom_site_U_iso_or_equiv
_atom_site_adp_type
_atom_site_calc_flag
_atom_site_refinement_flags
_atom_site_occupancy
_atom_site_disorder_assembly
_atom_site_disorder_group
_atom_site_type_symbol
Dy1 0.61037(2) 0.98387(3) 0.124986(17) 0.01090(7) Uani d . 1 . . Dy
Dy2 0.87638(2) 0.65205(3) 0.059681(16) 0.01025(7) Uani d . 1 . . Dy
Dy3 0.53109(2) 0.37677(3) 0.131055(17) 0.01181(7) Uani d . 1 . . Dy
Dy4 0.32137(2) 0.76108(3) 0.288987(17) 0.01307(7) Uani d . 1 . . Dy
S1 0.50347(11) 0.77960(14) 0.18937(9) 0.0130(3) Uani d . 1 . . S
S2 0.41939(11) 0.15310(14) 0.18410(8) 0.0113(3) Uani d . 1 . . S
S3 0.74682(11) 0.21352(14) 0.13550(9) 0.0115(3) Uani d . 1 . . S
S4 0.84701(11) 0.83727(13) 0.18728(8) 0.0099(3) Uani d . 1 . . S
S5 0.61230(11) 0.75951(13) 0.01329(9) 0.0110(3) Uani d . 1 . . S
S6 0.91010(11) 0.84639(14) 0.94613(9) 0.0137(3) Uani d . 1 . . S
S7 0.04205(11) 0.43674(14) 0.09416(9) 0.0123(3) Uani d . 1 . . S
S8 0.34970(11) 0.48068(14) 0.22872(9) 0.0141(3) Uani d . 1 . . S
S9 0.66502(11) 0.47329(14) 0.97688(9) 0.0130(3) Uani d . 1 . . S
S10 0.15065(11) 0.73252(13) 0.12650(9) 0.0115(3) Uani d . 1 . . S
S11 0.65770(11) 0.05886(14) 0.97265(9) 0.0121(3) Uani d . 1 . . S
S12 0.75600(11) 0.54329(13) 0.18751(9) 0.0115(3) Uani d . 1 . . S
Si1 0.22185(12) 0.55471(15) 0.11744(10) 0.0103(3) Uani d . 1 . . Si
Si2 0.70047(12) 0.88347(15) 0.93948(10) 0.0103(3) Uani d . 1 . . Si
Si3 0.70889(12) 0.71649(15) 0.23333(10) 0.0096(3) Uani d . 1 . . Si

loop_
_atom_site_aniso_label
_atom_site_aniso_U_11
_atom_site_aniso_U_22
_atom_site_aniso_U_33
_atom_site_aniso_U_12
_atom_site_aniso_U_13
_atom_site_aniso_U_23
Dy1 0.01038(10) 0.00939(14) 0.01267(13) 0.00096(8) 0.00202(8) 0.00137(11)
Dy2 0.00816(10) 0.01019(14) 0.01199(13) 0.00129(8) 0.00136(8) 0.00045(11)
Dy3 0.00955(10) 0.01044(15) 0.01395(14) 0.00056(8) -0.00058(8) -0.00045(11)
Dy4 0.01157(10) 0.01701(16) 0.01117(13) -0.00360(9) 0.00366(8) -0.00137(12)
S1 0.0081(5) 0.0163(8) 0.0150(7) 0.0013(4) 0.0034(4) 0.0045(6)
S2 0.0089(5) 0.0139(8) 0.0106(6) 0.0006(4) 0.0007(4) -0.0014(6)
S3 0.0125(5) 0.0119(8) 0.0103(6) 0.0002(5) 0.0025(4) -0.0012(6)
S4 0.0081(4) 0.0095(7) 0.0117(6) 0.0004(4) 0.0014(4) -0.0007(6)
S5 0.0104(5) 0.0107(7) 0.0118(7) 0.0005(4) 0.0021(4) 0.0012(6)
S6 0.0096(5) 0.0148(8) 0.0161(7) 0.0016(5) 0.0013(4) 0.0013(6)
S7 0.0118(5) 0.0096(7) 0.0146(7) 0.0009(5) 0.0014(4) 0.0022(6)
S8 0.0124(5) 0.0154(8) 0.0129(7) 0.0035(5) -0.0008(4) 0.0027(6)
S9 0.0124(5) 0.0138(8) 0.0131(7) 0.0027(5) 0.0035(4) -0.0008(6)
S10 0.0093(5) 0.0096(7) 0.0141(7) 0.0015(4) -0.0005(4) -0.0011(6)
S11 0.0132(5) 0.0100(7) 0.0129(7) 0.0003(5) 0.0026(4) -0.0012(6)
S12 0.0120(5) 0.0089(7) 0.0138(7) -0.0015(4) 0.0030(4) -0.0013(6)
Si1 0.0105(5) 0.0095(8) 0.0100(7) 0.0016(5) 0.0006(5) -0.0005(7)
Si2 0.0097(5) 0.0108(8) 0.0098(7) 0.0016(5) 0.0008(5) -0.0007(7)
Si3 0.0086(5) 0.0099(8) 0.0101(7) 0.0003(5) 0.0016(5) 0.0015(7)

loop_
_geom_bond_atom_site_label_1
_geom_bond_atom_site_label_2
_geom_bond_site_symmetry_2
_geom_bond_distance
_geom_bond_publ_flag
Dy1 S11 1_564 2.7597(15) yes
Dy1 S1 . 2.7740(15) yes
Dy1 S11 3_666 2.7962(14) yes
Dy1 S4 . 2.8194(13) yes
Dy1 S3 1_565 2.8338(15) yes
Dy1 S2 1_565 2.9464(14) yes
Dy1 S5 . 3.0625(15) yes
Dy1 S12 2_655 3.1243(16) yes
Dy2 S5 . 2.7924(13) yes
Dy2 S10 1_655 2.8114(13) yes
Dy2 S7 1_655 2.8460(15) yes
Dy2 S12 . 2.8783(15) yes
Dy2 S6 1_554 2.8903(16) yes
Dy2 S9 1_554 2.9512(15) yes
Dy2 S4 . 2.9688(15) yes
Dy2 S7 3_665 2.9691(16) yes
Dy3 S3 . 2.7580(14) yes
Dy3 S9 3_666 2.8281(15) yes
Dy3 S12 . 2.8520(13) yes
Dy3 S8 . 2.8774(15) yes
Dy3 S5 3_665 2.8809(15) yes
Dy3 S2 . 2.8921(15) yes
Dy3 S4 2_645 2.9780(16) yes
Dy3 S9 1_554 3.2680(15) yes
Dy4 S1 . 2.6809(14) yes
Dy4 S2 2 2.7629(13) yes
Dy4 S6 4_575 2.7844(16) yes
Dy4 S10 . 2.8263(16) yes
Dy4 S7 2 2.8289(15) yes
Dy4 S8 2 2.9079(16) yes
Dy4 S8 . 3.2526(17) yes
Si1 S7 . 2.1504(19) yes
Si1 S8 . 2.128(2) yes
Si1 S9 3_666 2.114(2) yes
Si1 S10 . 2.083(2) yes
Si2 S2 3_666 2.138(2) yes
Si2 S5 1_556 2.124(2) yes
Si2 S6 . 2.0757(17) yes
Si2 S11 1_565 2.062(2) yes
Si3 S1 . 2.1003(17) yes
Si3 S3 2_655 2.093(2) yes
Si3 S4 . 2.1458(19) yes
Si3 S12 . 2.126(2) yes
